data_1543756
loop_
_publ_author_name
'Fukui, Norihito'
'Cha, Wonhee'
'Shimizu, Daiki'
'Oh, Juwon'
'Furukawa, Ko'
'Yorimitsu, Hideki'
'Kim, Dongho'
'Osuka, Atsuhiro'

_publ_section_title
;
 Highly planar diarylamine-fused porphyrins and their remarkably stable
 radical cations.
;
_journal_issue 1
_journal_name_full 'Chemical science'
_journal_page_first 189
_journal_page_last 199
_journal_paper_doi 10.1039/c6sc02721k
_journal_volume 8
_journal_year 2017
_chemical_formula_sum 'C77 H77 Cl2.99 N6 Ni'
_chemical_formula_weight 1251.30
_chemical_name_systematic 2Ni
_space_group_crystal_system monoclinic
_space_group_IT_number 15
_space_group_name_Hall '-C 2yc'
_space_group_name_H-M_alt 'C 1 2/c 1'
_symmetry_space_group_name_Hall '-C 2yc'
_symmetry_space_group_name_H-M 'C 1 2/c 1'
_atom_sites_solution_hydrogens geom
_audit_creation_method SHELXL-2014/7
_audit_update_record
;
2016-03-17 deposited with the CCDC.
2016-08-01 downloaded from the CCDC.
;
_cell_angle_alpha 90
_cell_angle_beta 98.833(7)
_cell_angle_gamma 90
_cell_formula_units_Z 8
_cell_length_a 36.653(7)
_cell_length_b 21.504(4)
_cell_length_c 17.115(3)
_cell_measurement_reflns_used 3878
_cell_measurement_temperature 93(2)
_cell_measurement_theta_max 68.2
_cell_measurement_theta_min 30.8
_cell_volume 13330(4)
_computing_structure_refinement 'SHELXL-2014/7 (Sheldrick, 2014)'
_diffrn_ambient_temperature 93(2)
_diffrn_detector_area_resol_mean 5.8140
_diffrn_measured_fraction_theta_full 0.990
_diffrn_measured_fraction_theta_max 0.990
_diffrn_measurement_device_type 'Rigaku XtaLAB P200'
_diffrn_measurement_method \w
_diffrn_radiation_type CuK\a
_diffrn_radiation_wavelength 1.54187
_diffrn_reflns_av_R_equivalents 0.0537
_diffrn_reflns_av_unetI/netI 0.0369
_diffrn_reflns_Laue_measured_fraction_full 0.990
_diffrn_reflns_Laue_measured_fraction_max 0.990
_diffrn_reflns_limit_h_max 43
_diffrn_reflns_limit_h_min -43
_diffrn_reflns_limit_k_max 25
_diffrn_reflns_limit_k_min -23
_diffrn_reflns_limit_l_max 18
_diffrn_reflns_limit_l_min -20
_diffrn_reflns_number 41836
_diffrn_reflns_point_group_measured_fraction_full 0.990
_diffrn_reflns_point_group_measured_fraction_max 0.990
_diffrn_reflns_theta_full 64.999
_diffrn_reflns_theta_max 64.999
_diffrn_reflns_theta_min 6.592
_diffrn_source 'fine-focus sealed tube'
_exptl_absorpt_coefficient_mu 1.887
_exptl_absorpt_correction_T_max 1.000
_exptl_absorpt_correction_T_min 0.868
_exptl_absorpt_correction_type multi-scan
_exptl_absorpt_process_details 'REQAB (Rigaku, 1998)'
_exptl_crystal_colour Green
_exptl_crystal_density_diffrn 1.247
_exptl_crystal_description Prism
_exptl_crystal_F_000 5279
_exptl_crystal_size_max 0.230
_exptl_crystal_size_mid 0.080
_exptl_crystal_size_min 0.020
_refine_diff_density_max 1.414
_refine_diff_density_min -0.655
_refine_diff_density_rms 0.084
_refine_ls_extinction_method none
_refine_ls_goodness_of_fit_ref 1.047
_refine_ls_hydrogen_treatment constr
_refine_ls_matrix_type full
_refine_ls_number_parameters 968
_refine_ls_number_reflns 11222
_refine_ls_number_restraints 423
_refine_ls_restrained_S_all 1.061
_refine_ls_R_factor_all 0.0969
_refine_ls_R_factor_gt 0.0768
_refine_ls_shift/su_max 0.007
_refine_ls_shift/su_mean 0.000
_refine_ls_structure_factor_coef Fsqd
_refine_ls_weighting_details 'w=1/[\s^2^(Fo^2^)+(0.1571P)^2^+32.6841P] where P=(Fo^2^+2Fc^2^)/3'
_refine_ls_weighting_scheme calc
_refine_ls_wR_factor_gt 0.2260
_refine_ls_wR_factor_ref 0.2444
_reflns_Friedel_coverage 0.000
_reflns_number_gt 8478
_reflns_number_total 11222
_reflns_threshold_expression 'I > 2\s(I)'
_cod_data_source_file c6sc02721k2.cif
_cod_data_source_block 50411FU
_cod_depositor_comments
;Adding full bibliography for 1543756--1543762.cif.

 Adding full bibliography for 1543756--1543762.cif.
;
_cod_database_code 1543756
_shelx_shelxl_version_number 2014/7
_shelx_space_group_comment
;
The symmetry employed for this shelxl refinement is uniquely defined
by the following loop, which should always be used as a source of
symmetry information in preference to the above space-group names.
They are only intended as comments.
;
_shelx_estimated_absorpt_t_min 0.671
_shelx_estimated_absorpt_t_max 0.963

loop_
_space_group_symop_operation_xyz
'x, y, z'
'-x, y, -z+1/2'
'x+1/2, y+1/2, z'
'-x+1/2, y+1/2, -z+1/2'
'-x, -y, -z'
'x, -y, z-1/2'
'-x+1/2, -y+1/2, -z'
'x+1/2, -y+1/2, z-1/2'

loop_
_atom_site_label
_atom_site_type_symbol
_atom_site_fract_x
_atom_site_fract_y
_atom_site_fract_z
_atom_site_U_iso_or_equiv
_atom_site_adp_type
_atom_site_occupancy
_atom_site_site_symmetry_order
_atom_site_calc_flag
_atom_site_refinement_flags_posn
_atom_site_refinement_flags_adp
_atom_site_refinement_flags_occupancy
_atom_site_disorder_assembly
_atom_site_disorder_group
C1 C 0.54101(10) 0.15810(16) 0.5528(2) 0.0273(8) Uani 1 1 d . . . . .
C2 C 0.50857(11) 0.18290(17) 0.5756(2) 0.0305(8) Uani 1 1 d . . . . .
H1 H 0.5011 0.2253 0.5726 0.037 Uiso 1 1 calc R U . . .
C3 C 0.48979(10) 0.13406(16) 0.6030(2) 0.0282(8) Uani 1 1 d . . . . .
C4 C 0.51084(10) 0.08028(15) 0.59282(19) 0.0239(7) Uani 1 1 d . . . . .
C5 C 0.49981(10) 0.02205(16) 0.61567(19) 0.0238(7) Uani 1 1 d . . . . .
C6 C 0.52064(10) -0.03028(15) 0.60621(19) 0.0235(7) Uani 1 1 d . . . . .
C7 C 0.51007(10) -0.08953(16) 0.63219(19) 0.0240(7) Uani 1 1 d . . . . .
C8 C 0.53771(10) -0.12961(16) 0.6207(2) 0.0266(8) Uani 1 1 d . . . . .
H2 H 0.5391 -0.1726 0.6333 0.032 Uiso 1 1 calc R U . . .
C9 C 0.56393(10) -0.09464(15) 0.5863(2) 0.0261(7) Uani 1 1 d . . . . .
C10 C 0.59570(10) -0.11961(16) 0.5634(2) 0.0280(8) Uani 1 1 d . . . . .
C11 C 0.61893(10) -0.08554(17) 0.5240(2) 0.0299(8) Uani 1 1 d . . . . .
C12 C 0.64918(11) -0.11171(18) 0.4913(2) 0.0355(9) Uani 1 1 d . . . . .
H3 H 0.6561 -0.1543 0.4925 0.043 Uiso 1 1 calc R U . . .
C13 C 0.66590(11) -0.06552(18) 0.4590(2) 0.0338(9) Uani 1 1 d . . . . .
H4 H 0.6866 -0.0692 0.4320 0.041 Uiso 1 1 calc R U . . .
C14 C 0.64685(10) -0.00906(17) 0.4724(2) 0.0284(8) Uani 1 1 d . . . . .
C15 C 0.66014(10) 0.04977(18) 0.4583(2) 0.0283(8) Uani 1 1 d . . . . .
C16 C 0.64303(10) 0.10321(17) 0.4816(2) 0.0286(8) Uani 1 1 d . . . . .
C17 C 0.65701(11) 0.16524(18) 0.4728(2) 0.0335(9) Uani 1 1 d . . . . .
H5 H 0.6795 0.1759 0.4551 0.040 Uiso 1 1 calc R U . . .
C89 C 0.63210(11) 0.20486(17) 0.4946(2) 0.0329(9) Uani 1 1 d . . . . .
H6 H 0.6340 0.2489 0.4963 0.039 Uiso 1 1 calc R U . . .
C19 C 0.60221(11) 0.16859(16) 0.5148(2) 0.0287(8) Uani 1 1 d . . . . .
C20 C 0.56983(11) 0.19419(16) 0.5316(2) 0.0278(8) Uani 1 1 d . . . . .
C21 C 0.45969(10) 0.12996(17) 0.6478(2) 0.0295(8) Uani 1 1 d . . . . .
C22 C 0.45175(10) 0.07164(16) 0.67886(19) 0.0258(8) Uani 1 1 d . . . . .
C23 C 0.43007(10) 0.06989(17) 0.74010(19) 0.0273(8) Uani 1 1 d . . . . .
H7 H 0.4273 0.0319 0.7669 0.033 Uiso 1 1 calc R U . . .
C24 C 0.41286(11) 0.12286(18) 0.7614(2) 0.0323(8) Uani 1 1 d . . . . .
H8 H 0.3979 0.1209 0.8020 0.039 Uiso 1 1 calc R U . . .
C25 C 0.41729(13) 0.17948(18) 0.7239(2) 0.0398(10) Uani 1 1 d . . . . .
H9 H 0.4038 0.2152 0.7355 0.048 Uiso 1 1 calc R U . . .
C26 C 0.44136(12) 0.18270(18) 0.6702(2) 0.0361(9) Uani 1 1 d . . . . .
H10 H 0.4457 0.2218 0.6475 0.043 Uiso 1 1 calc R U . . .
C27 C 0.47495(10) -0.09651(16) 0.65828(19) 0.0253(7) Uani 1 1 d . . . . .
C28 C 0.45325(10) -0.04329(15) 0.66385(19) 0.0244(7) Uani 1 1 d . . . . .
C29 C 0.41649(10) -0.05151(17) 0.6762(2) 0.0273(8) Uani 1 1 d . . . . .
H11 H 0.4004 -0.0166 0.6737 0.033 Uiso 1 1 calc R U . . .
C30 C 0.40349(10) -0.10964(17) 0.6920(2) 0.0291(8) Uani 1 1 d . . . . .
H12 H 0.3789 -0.1140 0.7025 0.035 Uiso 1 1 calc R U . . .
C31 C 0.42583(11) -0.16184(17) 0.6926(2) 0.0313(8) Uani 1 1 d . . . . .
H13 H 0.4171 -0.2014 0.7060 0.038 Uiso 1 1 calc R U . . .
C32 C 0.46091(11) -0.15558(17) 0.6735(2) 0.0290(8) Uani 1 1 d . . . . .
H14 H 0.4758 -0.1915 0.6707 0.035 Uiso 1 1 calc R U . . .
C33 C 0.60614(11) -0.18529(17) 0.5858(2) 0.0315(8) Uani 1 1 d . . . . .
C34 C 0.58548(11) -0.23569(17) 0.5533(2) 0.0332(8) Uani 1 1 d . . . . .
H15 H 0.5642 -0.2288 0.5149 0.040 Uiso 1 1 calc R U . . .
C35 C 0.59560(12) -0.29640(18) 0.5763(3) 0.0394(9) Uani 1 1 d . . . . .
C36 C 0.62718(12) -0.30500(19) 0.6322(3) 0.0431(10) Uani 1 1 d . . . . .
H16 H 0.6343 -0.3461 0.6483 0.052 Uiso 1 1 calc R U . . .
C37 C 0.64875(12) -0.2548(2) 0.6655(2) 0.0395(9) Uani 1 1 d . . . . .
C38 C 0.63743(11) -0.19572(19) 0.6413(2) 0.0368(9) Uani 1 1 d . . . . .
H17 H 0.6515 -0.1611 0.6633 0.044 Uiso 1 1 calc R U . . .
C39 C 0.57216(14) -0.3512(2) 0.5412(3) 0.0497(11) Uani 1 1 d . . . . .
C40 C 0.5709(2) -0.3525(3) 0.4556(4) 0.0815(19) Uani 1 1 d . . . . .
H18 H 0.5620 -0.3123 0.4331 0.122 Uiso 1 1 calc R U . . .
H19 H 0.5957 -0.3605 0.4432 0.122 Uiso 1 1 calc R U . . .
H20 H 0.5541 -0.3855 0.4329 0.122 Uiso 1 1 calc R U . . .
C41 C 0.5857(2) -0.4123(3) 0.5781(4) 0.091(2) Uani 1 1 d . . . . .
H21 H 0.5863 -0.4102 0.6355 0.136 Uiso 1 1 calc R U . . .
H22 H 0.5690 -0.4457 0.5562 0.136 Uiso 1 1 calc R U . . .
H23 H 0.6106 -0.4207 0.5665 0.136 Uiso 1 1 calc R U . . .
C42 C 0.53314(19) -0.3412(3) 0.5641(4) 0.0805(18) Uani 1 1 d . . . . .
H24 H 0.5350 -0.3406 0.6219 0.121 Uiso 1 1 calc R U . . .
H25 H 0.5230 -0.3016 0.5424 0.121 Uiso 1 1 calc R U . . .
H26 H 0.5169 -0.3753 0.5426 0.121 Uiso 1 1 calc R U . . .
C43 C 0.68383(14) -0.2646(2) 0.7249(3) 0.0540(12) Uani 1 1 d . . . . .
C44 C 0.6911(2) -0.3325(3) 0.7467(4) 0.088(2) Uani 1 1 d . . . . .
H27 H 0.7138 -0.3358 0.7848 0.132 Uiso 1 1 calc R U . . .
H28 H 0.6704 -0.3490 0.7703 0.132 Uiso 1 1 calc R U . . .
H29 H 0.6937 -0.3563 0.6990 0.132 Uiso 1 1 calc R U . . .
C45 C 0.68070(16) -0.2278(3) 0.8004(3) 0.0642(15) Uani 1 1 d . . . . .
H30 H 0.6760 -0.1839 0.7871 0.096 Uiso 1 1 calc R U . . .
H31 H 0.6603 -0.2445 0.8249 0.096 Uiso 1 1 calc R U . . .
H32 H 0.7038 -0.2316 0.8374 0.096 Uiso 1 1 calc R U . . .
C46 C 0.71717(17) -0.2407(4) 0.6887(4) 0.094(2) Uani 1 1 d . . . . .
H33 H 0.7134 -0.1969 0.6740 0.140 Uiso 1 1 calc R U . . .
H34 H 0.7396 -0.2449 0.7275 0.140 Uiso 1 1 calc R U . . .
H35 H 0.7197 -0.2653 0.6416 0.140 Uiso 1 1 calc R U . . .
C47 C 0.69219(11) 0.05506(19) 0.4154(2) 0.0328(8) Uani 1 1 d . . . . .
C48 C 0.68966(11) 0.03038(19) 0.3391(2) 0.0356(9) Uani 1 1 d . . . . .
H36 H 0.6673 0.0110 0.3161 0.043 Uiso 1 1 calc R U . . .
C49 C 0.71836(13) 0.0332(2) 0.2963(3) 0.0466(11) Uani 1 1 d . . . . .
C50 C 0.75042(14) 0.0639(3) 0.3299(3) 0.0618(14) Uani 1 1 d . . . . .
H37 H 0.7703 0.0669 0.3006 0.074 Uiso 1 1 calc R U . . .
C51 C 0.75432(13) 0.0905(3) 0.4053(3) 0.0556(13) Uani 1 1 d . . . . .
C52 C 0.72514(11) 0.0842(2) 0.4481(3) 0.0415(10) Uani 1 1 d . . . . .
H38 H 0.7277 0.1000 0.5005 0.050 Uiso 1 1 calc R U . . .
C53 C 0.71620(15) 0.0022(3) 0.2141(3) 0.0587(14) Uani 1 1 d . . . . .
C57 C 0.78942(16) 0.1277(4) 0.4366(4) 0.0786(19) Uani 1 1 d . U . . .
C61 C 0.56632(11) 0.26346(17) 0.5291(2) 0.0304(8) Uani 1 1 d . . . . .
C62 C 0.56698(11) 0.29544(17) 0.4596(2) 0.0299(8) Uani 1 1 d . . . . .
H48 H 0.5673 0.2727 0.4121 0.036 Uiso 1 1 calc R U . . .
C63 C 0.56713(11) 0.36060(17) 0.4568(2) 0.0314(8) Uani 1 1 d . . . . .
C64 C 0.56608(11) 0.39209(17) 0.5275(2) 0.0328(8) Uani 1 1 d . . . . .
H49 H 0.5667 0.4362 0.5273 0.039 Uiso 1 1 calc R U . . .
C65 C 0.56412(12) 0.36163(17) 0.5984(2) 0.0359(9) Uani 1 1 d . . . . .
C66 C 0.56451(12) 0.29662(17) 0.5983(2) 0.0352(9) Uani 1 1 d . . . . .
H50 H 0.5635 0.2747 0.6462 0.042 Uiso 1 1 calc R U . . .
C67 C 0.56978(12) 0.39547(19) 0.3794(2) 0.0374(9) Uani 1 1 d . . . . .
N1 N 0.54253(8) 0.09359(13) 0.56187(16) 0.0250(6) Uani 1 1 d . . . . .
N2 N 0.55346(8) -0.03250(13) 0.57680(16) 0.0245(6) Uani 1 1 d . . . . .
N3 N 0.61702(8) -0.02169(14) 0.51048(17) 0.0265(6) Uani 1 1 d . . . . .
N4 N 0.60995(8) 0.10538(13) 0.50982(16) 0.0263(6) Uani 1 1 d . . . . .
N5 N 0.46808(8) 0.01679(13) 0.65215(16) 0.0234(6) Uani 1 1 d . . . . .
Ni1 Ni 0.58065(2) 0.03623(2) 0.53886(3) 0.0235(2) Uani 1 1 d . . . . .
C68 C 0.5370(3) 0.3794(6) 0.3190(5) 0.064(3) Uani 0.540(9) 1 d . . P A 1
H51 H 0.5357 0.3341 0.3120 0.097 Uiso 0.540(9) 1 calc R U P A 1
H52 H 0.5144 0.3942 0.3371 0.097 Uiso 0.540(9) 1 calc R U P A 1
H53 H 0.5395 0.3992 0.2686 0.097 Uiso 0.540(9) 1 calc R U P A 1
C69 C 0.6051(3) 0.3748(4) 0.3480(5) 0.052(3) Uani 0.540(9) 1 d . . P A 1
H54 H 0.6267 0.3851 0.3869 0.078 Uiso 0.540(9) 1 calc R U P A 1
H55 H 0.6042 0.3298 0.3388 0.078 Uiso 0.540(9) 1 calc R U P A 1
H56 H 0.6067 0.3964 0.2982 0.078 Uiso 0.540(9) 1 calc R U P A 1
C70 C 0.5722(3) 0.4650(4) 0.3908(5) 0.057(3) Uani 0.540(9) 1 d . . P A 1
H57 H 0.5937 0.4751 0.4303 0.086 Uiso 0.540(9) 1 calc R U P A 1
H58 H 0.5748 0.4850 0.3405 0.086 Uiso 0.540(9) 1 calc R U P A 1
H59 H 0.5497 0.4801 0.4090 0.086 Uiso 0.540(9) 1 calc R U P A 1
C77 C 0.5386(3) 0.4468(4) 0.3649(6) 0.048(3) Uani 0.460(9) 1 d . . P A 2
H60 H 0.5407 0.4745 0.4108 0.072 Uiso 0.460(9) 1 calc R U P A 2
H61 H 0.5415 0.4710 0.3177 0.072 Uiso 0.460(9) 1 calc R U P A 2
H62 H 0.5143 0.4267 0.3572 0.072 Uiso 0.460(9) 1 calc R U P A 2
C78 C 0.6068(3) 0.4296(6) 0.3877(7) 0.059(3) Uani 0.460(9) 1 d . . P A 2
H63 H 0.6097 0.4556 0.4353 0.089 Uiso 0.460(9) 1 calc R U P A 2
H64 H 0.6269 0.3992 0.3920 0.089 Uiso 0.460(9) 1 calc R U P A 2
H65 H 0.6075 0.4560 0.3412 0.089 Uiso 0.460(9) 1 calc R U P A 2
C79 C 0.5645(5) 0.3548(5) 0.3059(6) 0.071(5) Uani 0.460(9) 1 d . . P A 2
H66 H 0.5407 0.3333 0.3015 0.106 Uiso 0.460(9) 1 calc R U P A 2
H67 H 0.5650 0.3808 0.2590 0.106 Uiso 0.460(9) 1 calc R U P A 2
H68 H 0.5845 0.3241 0.3098 0.106 Uiso 0.460(9) 1 calc R U P A 2
C54 C 0.7234(2) 0.0530(4) 0.1517(4) 0.067(2) Uani 0.740(11) 1 d . . P B 1
H69 H 0.7044 0.0854 0.1491 0.101 Uiso 0.740(11) 1 calc R U P B 1
H70 H 0.7478 0.0715 0.1675 0.101 Uiso 0.740(11) 1 calc R U P B 1
H71 H 0.7223 0.0335 0.0996 0.101 Uiso 0.740(11) 1 calc R U P B 1
C55 C 0.7441(2) -0.0459(4) 0.2181(4) 0.065(3) Uani 0.740(11) 1 d . . P B 1
H72 H 0.7684 -0.0280 0.2376 0.098 Uiso 0.740(11) 1 calc R U P B 1
H73 H 0.7386 -0.0787 0.2542 0.098 Uiso 0.740(11) 1 calc R U P B 1
H74 H 0.7441 -0.0634 0.1653 0.098 Uiso 0.740(11) 1 calc R U P B 1
C56 C 0.6772(2) -0.0216(5) 0.1841(4) 0.061(2) Uani 0.740(11) 1 d . . P B 1
H75 H 0.6596 0.0128 0.1827 0.091 Uiso 0.740(11) 1 calc R U P B 1
H76 H 0.6763 -0.0388 0.1308 0.091 Uiso 0.740(11) 1 calc R U P B 1
H77 H 0.6708 -0.0541 0.2197 0.091 Uiso 0.740(11) 1 calc R U P B 1
C80 C 0.7563(7) -0.0099(11) 0.1862(14) 0.064(6) Uani 0.260(11) 1 d . . P B 2
H78 H 0.7740 -0.0242 0.2315 0.096 Uiso 0.260(11) 1 calc R U P B 2
H79 H 0.7538 -0.0416 0.1446 0.096 Uiso 0.260(11) 1 calc R U P B 2
H80 H 0.7653 0.0289 0.1658 0.096 Uiso 0.260(11) 1 calc R U P B 2
C81 C 0.7096(7) -0.0807(9) 0.2338(15) 0.069(7) Uani 0.260(11) 1 d . . P B 2
H81 H 0.7302 -0.0956 0.2727 0.103 Uiso 0.260(11) 1 calc R U P B 2
H82 H 0.6864 -0.0863 0.2546 0.103 Uiso 0.260(11) 1 calc R U P B 2
H83 H 0.7088 -0.1043 0.1846 0.103 Uiso 0.260(11) 1 calc R U P B 2
C82 C 0.6893(10) 0.0212(19) 0.1634(14) 0.101(16) Uani 0.260(11) 1 d . . P B 2
H84 H 0.6897 -0.0003 0.1131 0.151 Uiso 0.260(11) 1 calc R U P B 2
H85 H 0.6660 0.0124 0.1826 0.151 Uiso 0.260(11) 1 calc R U P B 2
H86 H 0.6916 0.0661 0.1557 0.151 Uiso 0.260(11) 1 calc R U P B 2
Cl1 Cl 0.17357(19) 0.0689(4) 0.4049(4) 0.138(2) Uani 0.499(4) 1 d . U P C 1
Cl2 Cl 0.22230(16) 0.0658(3) 0.5512(4) 0.152(2) Uani 0.499(4) 1 d . U P C 1
Cl4 Cl 0.21192(15) 0.3202(3) 0.3730(5) 0.174(3) Uani 0.499(4) 1 d D U P C 1
Cl5 Cl 0.17151(17) 0.2983(4) 0.2161(5) 0.190(4) Uani 0.499(4) 1 d D U P C 1
Cl3 Cl 0.2381(2) 0.1539(4) 0.4633(5) 0.193(3) Uani 0.499(4) 1 d . U P C 1
C86 C 0.1801(3) 0.2998(7) 0.3184(8) 0.096(4) Uani 0.499(4) 1 d D U P C 1
Cl6 Cl 0.1603(3) 0.2305(6) 0.3407(9) 0.273(6) Uani 0.499(4) 1 d D U P C 1
C85 C 0.2073(5) 0.1089(7) 0.5068(12) 0.106(5) Uani 0.499(4) 1 d . U P C 1
C83 C 0.1506(5) 0.2294(7) 0.4181(16) 0.107(6) Uani 0.501(4) 1 d . U P C 2
C84 C 0.1725(4) 0.2090(6) 0.4733(8) 0.063(3) Uani 0.501(4) 1 d . U P C 2
N6 N 0.1810(3) 0.1628(7) 0.5073(6) 0.084(3) Uani 0.501(4) 1 d . U P C 2
C87 C 0.1867(4) 0.1482(8) 0.3362(7) 0.084(4) Uani 0.501(4) 1 d . U P C 2
C88 C 0.1646(7) 0.1146(16) 0.3819(17) 0.144(8) Uani 0.501(4) 1 d . U P C 2
N7 N 0.1749(8) 0.1835(14) 0.2958(15) 0.194(9) Uani 0.501(4) 1 d . U P C 2
C74 C 0.5674(6) 0.3567(12) 0.7489(16) 0.044(5) Uani 0.4217 1 d . U P D 1
H87 H 0.5446 0.3324 0.7398 0.067 Uiso 0.4217 1 calc R U P D 1
H88 H 0.5887 0.3285 0.7562 0.067 Uiso 0.4217 1 calc R U P D 1
H89 H 0.5678 0.3822 0.7965 0.067 Uiso 0.4217 1 calc R U P D 1
C71 C 0.5695(7) 0.3994(17) 0.677(2) 0.034(4) Uani 0.4217 1 d . U P D 1
C73 C 0.5354(8) 0.4428(16) 0.6690(19) 0.038(5) Uani 0.4217 1 d . U P D 1
H90 H 0.5128 0.4178 0.6584 0.058 Uiso 0.4217 1 calc R U P D 1
H91 H 0.5356 0.4661 0.7183 0.058 Uiso 0.4217 1 calc R U P D 1
H92 H 0.5362 0.4720 0.6252 0.058 Uiso 0.4217 1 calc R U P D 1
C72 C 0.6047(10) 0.436(2) 0.693(3) 0.044(6) Uani 0.4217 1 d . U P D 1
H93 H 0.6258 0.4072 0.6976 0.066 Uiso 0.4217 1 calc R U P D 1
H94 H 0.6060 0.4649 0.6494 0.066 Uiso 0.4217 1 calc R U P D 1
H95 H 0.6054 0.4590 0.7424 0.066 Uiso 0.4217 1 calc R U P D 1
C94 C 0.5525(4) 0.3599(9) 0.7421(13) 0.051(4) Uani 0.5783 1 d D U P D 2
H96 H 0.5494 0.3867 0.7869 0.077 Uiso 0.5783 1 calc R U P D 2
H97 H 0.5301 0.3349 0.7273 0.077 Uiso 0.5783 1 calc R U P D 2
H98 H 0.5737 0.3323 0.7570 0.077 Uiso 0.5783 1 calc R U P D 2
C93 C 0.5272(6) 0.4472(12) 0.6533(15) 0.048(5) Uani 0.5783 1 d D U P D 2
H99 H 0.5248 0.4709 0.7012 0.072 Uiso 0.5783 1 calc R U P D 2
H100 H 0.5323 0.4758 0.6118 0.072 Uiso 0.5783 1 calc R U P D 2
H101 H 0.5041 0.4249 0.6353 0.072 Uiso 0.5783 1 calc R U P D 2
C92 C 0.5590(5) 0.4002(12) 0.6716(15) 0.037(4) Uani 0.5783 1 d D U P D 2
C91 C 0.5953(6) 0.4365(16) 0.693(2) 0.049(6) Uani 0.5783 1 d D U P D 2
H102 H 0.5939 0.4622 0.7400 0.074 Uiso 0.5783 1 calc R U P D 2
H103 H 0.6159 0.4071 0.7050 0.074 Uiso 0.5783 1 calc R U P D 2
H104 H 0.5992 0.4631 0.6490 0.074 Uiso 0.5783 1 calc R U P D 2
C58 C 0.7924(7) 0.1534(10) 0.5207(14) 0.050(4) Uani 0.51(3) 1 d . U P E 1
H105 H 0.7845 0.1215 0.5555 0.074 Uiso 0.51(3) 1 calc R U P E 1
H106 H 0.8181 0.1650 0.5398 0.074 Uiso 0.51(3) 1 calc R U P E 1
H107 H 0.7765 0.1901 0.5206 0.074 Uiso 0.51(3) 1 calc R U P E 1
C59 C 0.8000(6) 0.1683(14) 0.3758(10) 0.107(8) Uani 0.51(3) 1 d . U P E 1
H108 H 0.7967 0.1462 0.3251 0.161 Uiso 0.51(3) 1 calc R U P E 1
H109 H 0.7843 0.2055 0.3710 0.161 Uiso 0.51(3) 1 calc R U P E 1
H110 H 0.8259 0.1805 0.3902 0.161 Uiso 0.51(3) 1 calc R U P E 1
C60 C 0.8240(5) 0.0702(13) 0.4457(15) 0.095(6) Uani 0.51(3) 1 d . U P E 1
H111 H 0.8195 0.0399 0.4859 0.142 Uiso 0.51(3) 1 calc R U P E 1
H112 H 0.8235 0.0491 0.3948 0.142 Uiso 0.51(3) 1 calc R U P E 1
H113 H 0.8482 0.0897 0.4614 0.142 Uiso 0.51(3) 1 calc R U P E 1
C95 C 0.8232(5) 0.1051(12) 0.4222(12) 0.074(5) Uani 0.49(3) 1 d . U P E 2
H114 H 0.8221 0.0976 0.3654 0.112 Uiso 0.49(3) 1 calc R U P E 2
H115 H 0.8425 0.1356 0.4399 0.112 Uiso 0.49(3) 1 calc R U P E 2
H116 H 0.8287 0.0660 0.4510 0.112 Uiso 0.49(3) 1 calc R U P E 2
C96 C 0.7832(8) 0.2023(11) 0.397(2) 0.134(10) Uani 0.49(3) 1 d . U P E 2
H117 H 0.7821 0.2002 0.3393 0.202 Uiso 0.49(3) 1 calc R U P E 2
H118 H 0.7600 0.2197 0.4091 0.202 Uiso 0.49(3) 1 calc R U P E 2
H119 H 0.8038 0.2288 0.4195 0.202 Uiso 0.49(3) 1 calc R U P E 2
C97 C 0.7902(10) 0.1378(18) 0.511(2) 0.116(11) Uani 0.49(3) 1 d . U P E 2
H120 H 0.7662 0.1538 0.5204 0.174 Uiso 0.49(3) 1 calc R U P E 2
H121 H 0.7956 0.0989 0.5405 0.174 Uiso 0.49(3) 1 calc R U P E 2
H122 H 0.8094 0.1685 0.5295 0.174 Uiso 0.49(3) 1 calc R U P E 2

loop_
_atom_site_aniso_label
_atom_site_aniso_U_11
_atom_site_aniso_U_22
_atom_site_aniso_U_33
_atom_site_aniso_U_23
_atom_site_aniso_U_13
_atom_site_aniso_U_12
C1 0.042(2) 0.0168(17) 0.0228(17) -0.0010(13) 0.0031(15) -0.0028(15)
C2 0.045(2) 0.0166(17) 0.0303(19) 0.0004(14) 0.0054(16) 0.0027(15)
C3 0.040(2) 0.0203(18) 0.0227(17) -0.0007(14) 0.0007(15) 0.0022(15)
C4 0.0351(18) 0.0176(17) 0.0181(16) 0.0001(13) 0.0010(14) -0.0018(14)
C5 0.0314(18) 0.0214(18) 0.0168(15) -0.0008(13) -0.0019(13) -0.0019(14)
C6 0.0311(18) 0.0194(17) 0.0179(16) -0.0012(13) -0.0031(13) 0.0003(14)
C7 0.0321(18) 0.0188(17) 0.0199(16) -0.0001(13) 0.0000(13) -0.0038(14)
C8 0.0382(19) 0.0159(17) 0.0246(17) 0.0002(13) 0.0012(14) -0.0002(14)
C9 0.0379(19) 0.0162(17) 0.0227(17) -0.0012(13) -0.0003(14) 0.0013(14)
C10 0.0354(19) 0.0202(18) 0.0270(18) 0.0003(14) 0.0006(15) -0.0006(15)
C11 0.0364(19) 0.0242(19) 0.0269(18) -0.0018(15) -0.0021(15) 0.0019(15)
C12 0.039(2) 0.028(2) 0.039(2) 0.0002(16) 0.0054(17) 0.0036(16)
C13 0.034(2) 0.034(2) 0.034(2) -0.0011(16) 0.0071(16) 0.0015(16)
C14 0.0330(18) 0.0268(19) 0.0232(17) -0.0009(14) -0.0023(14) -0.0025(15)
C15 0.0303(18) 0.031(2) 0.0213(17) -0.0006(14) -0.0024(14) -0.0052(15)
C16 0.0335(19) 0.0271(19) 0.0229(17) 0.0017(14) -0.0026(14) -0.0069(15)
C17 0.037(2) 0.031(2) 0.0303(19) 0.0009(16) -0.0008(16) -0.0106(16)
C89 0.045(2) 0.0222(19) 0.0296(19) 0.0014(15) -0.0002(16) -0.0102(16)
C19 0.043(2) 0.0200(18) 0.0213(17) 0.0008(14) 0.0002(15) -0.0083(15)
C20 0.044(2) 0.0178(17) 0.0209(17) -0.0013(13) 0.0013(15) -0.0040(15)
C21 0.040(2) 0.0218(18) 0.0259(18) -0.0009(14) 0.0012(15) 0.0018(15)
C22 0.0306(18) 0.0233(19) 0.0211(17) 0.0005(13) -0.0035(14) 0.0009(14)
C23 0.0359(19) 0.0253(19) 0.0189(16) 0.0006(14) -0.0014(14) -0.0010(15)
C24 0.041(2) 0.032(2) 0.0242(18) -0.0046(15) 0.0064(15) -0.0003(16)
C25 0.057(3) 0.024(2) 0.040(2) -0.0049(17) 0.0146(19) 0.0071(18)
C26 0.053(2) 0.0203(19) 0.037(2) 0.0029(16) 0.0122(18) 0.0011(17)
C27 0.0338(18) 0.0212(18) 0.0188(16) -0.0004(13) -0.0029(14) -0.0023(14)
C28 0.0330(18) 0.0200(17) 0.0179(15) 0.0016(13) -0.0038(13) -0.0048(14)
C29 0.0314(18) 0.0259(18) 0.0221(17) -0.0018(14) -0.0038(14) -0.0011(14)
C30 0.0339(19) 0.029(2) 0.0225(17) -0.0023(14) -0.0011(14) -0.0074(15)
C31 0.042(2) 0.0252(19) 0.0261(18) -0.0004(15) 0.0018(15) -0.0094(16)
C32 0.040(2) 0.0194(18) 0.0255(18) 0.0004(14) -0.0007(15) -0.0037(15)
C33 0.039(2) 0.0242(19) 0.0319(19) 0.0023(15) 0.0083(16) 0.0061(16)
C34 0.039(2) 0.0231(19) 0.037(2) 0.0043(16) 0.0072(16) 0.0028(16)
C35 0.051(2) 0.022(2) 0.047(2) 0.0078(17) 0.0135(19) 0.0050(17)
C36 0.055(3) 0.026(2) 0.051(2) 0.0132(18) 0.014(2) 0.0139(18)
C37 0.044(2) 0.036(2) 0.039(2) 0.0059(18) 0.0089(18) 0.0141(18)
C38 0.039(2) 0.035(2) 0.037(2) 0.0013(17) 0.0054(17) 0.0095(17)
C39 0.060(3) 0.026(2) 0.062(3) 0.011(2) 0.003(2) -0.002(2)
C40 0.127(6) 0.046(3) 0.068(4) -0.006(3) 0.006(4) -0.016(3)
C41 0.160(7) 0.034(3) 0.074(4) 0.011(3) 0.003(4) -0.022(4)
C42 0.086(4) 0.068(4) 0.087(4) 0.002(3) 0.012(3) -0.022(3)
C43 0.056(3) 0.052(3) 0.051(3) 0.001(2) -0.001(2) 0.027(2)
C44 0.119(5) 0.071(4) 0.062(4) -0.009(3) -0.025(3) 0.060(4)
C45 0.074(3) 0.062(3) 0.052(3) -0.004(2) -0.006(3) 0.031(3)
C46 0.055(3) 0.142(7) 0.079(4) 0.014(4) 0.000(3) 0.031(4)
C47 0.035(2) 0.033(2) 0.0285(19) -0.0009(16) 0.0000(16) -0.0029(16)
C48 0.037(2) 0.038(2) 0.030(2) -0.0004(16) 0.0025(16) -0.0016(17)
C49 0.046(2) 0.060(3) 0.034(2) -0.003(2) 0.0064(19) -0.001(2)
C50 0.042(3) 0.096(4) 0.050(3) -0.005(3) 0.017(2) -0.012(3)
C51 0.041(2) 0.075(4) 0.051(3) -0.007(2) 0.003(2) -0.011(2)
C52 0.035(2) 0.050(3) 0.038(2) -0.0058(19) 0.0029(17) -0.0096(19)
C53 0.059(3) 0.081(4) 0.037(2) -0.008(2) 0.010(2) 0.012(3)
C57 0.048(3) 0.123(6) 0.063(4) -0.005(4) 0.003(3) -0.029(3)
C61 0.043(2) 0.0196(18) 0.0286(19) 0.0003(14) 0.0064(16) -0.0060(15)
C62 0.042(2) 0.0220(19) 0.0245(18) -0.0026(14) 0.0021(15) -0.0034(15)
C63 0.042(2) 0.0244(19) 0.0263(18) 0.0039(15) -0.0003(16) -0.0012(15)
C64 0.048(2) 0.0178(18) 0.032(2) 0.0013(15) 0.0048(17) -0.0013(15)
C65 0.060(3) 0.0188(19) 0.0295(19) -0.0020(15) 0.0105(18) -0.0041(17)
C66 0.060(3) 0.0194(18) 0.0275(19) 0.0007(15) 0.0113(17) -0.0058(17)
C67 0.052(2) 0.029(2) 0.0296(19) 0.0068(16) 0.0020(17) -0.0014(18)
N1 0.0384(16) 0.0176(14) 0.0181(13) -0.0002(11) 0.0013(12) -0.0038(12)
N2 0.0329(15) 0.0186(15) 0.0201(14) -0.0011(11) -0.0018(12) -0.0010(12)
N3 0.0335(16) 0.0228(15) 0.0218(14) -0.0006(12) -0.0003(12) -0.0023(12)
N4 0.0344(16) 0.0215(15) 0.0216(14) -0.0001(11) 0.0003(12) -0.0025(12)
N5 0.0303(15) 0.0188(14) 0.0200(14) 0.0005(11) -0.0001(11) -0.0002(12)
Ni1 0.0320(4) 0.0164(3) 0.0210(3) -0.0009(2) 0.0004(2) -0.0029(2)
C68 0.069(7) 0.085(8) 0.034(5) 0.017(5) -0.008(5) -0.005(6)
C69 0.071(6) 0.049(5) 0.039(5) 0.017(4) 0.018(4) 0.011(4)
C70 0.105(9) 0.032(5) 0.036(5) 0.020(4) 0.016(5) 0.014(5)
C77 0.066(7) 0.031(5) 0.045(5) 0.016(4) 0.000(5) 0.003(5)
C78 0.070(7) 0.061(8) 0.050(6) 0.028(6) 0.020(5) 0.004(6)
C79 0.139(14) 0.046(7) 0.027(5) 0.015(5) 0.012(7) 0.010(7)
C54 0.075(5) 0.091(6) 0.040(4) 0.014(4) 0.020(4) 0.025(4)
C55 0.070(5) 0.082(6) 0.042(4) -0.011(4) 0.000(3) 0.039(5)
C56 0.066(5) 0.085(6) 0.029(4) -0.015(4) -0.001(3) 0.020(4)
C80 0.092(16) 0.052(13) 0.054(13) 0.004(10) 0.030(11) 0.013(11)
C81 0.077(15) 0.047(12) 0.085(16) -0.030(11) 0.018(12) -0.012(10)
C82 0.12(3) 0.14(3) 0.039(13) -0.009(16) -0.007(15) 0.09(3)
Cl1 0.126(4) 0.155(5) 0.126(4) -0.022(4) -0.009(3) -0.018(4)
Cl2 0.116(4) 0.144(5) 0.180(6) 0.031(4) -0.027(4) -0.008(3)
Cl4 0.106(4) 0.163(5) 0.253(8) -0.097(5) 0.029(4) 0.037(3)
Cl5 0.115(4) 0.200(7) 0.248(8) -0.108(6) 0.007(4) 0.040(4)
Cl3 0.148(5) 0.265(9) 0.168(6) 0.044(6) 0.038(4) -0.030(6)
C86 0.045(6) 0.120(10) 0.128(10) -0.043(8) 0.025(6) 0.016(6)
Cl6 0.239(10) 0.235(10) 0.309(13) 0.014(10) -0.071(9) 0.071(9)
C85 0.118(10) 0.068(8) 0.143(11) -0.034(8) 0.057(9) -0.025(7)
C83 0.078(8) 0.049(7) 0.209(16) -0.077(9) 0.076(10) -0.036(6)
C84 0.080(8) 0.058(7) 0.059(6) -0.025(6) 0.034(6) -0.007(6)
N6 0.092(7) 0.109(9) 0.056(6) -0.035(6) 0.023(5) 0.007(7)
C87 0.102(9) 0.106(10) 0.042(6) -0.035(6) 0.002(6) 0.055(8)
C88 0.103(13) 0.199(19) 0.124(15) -0.064(15) -0.004(11) 0.006(14)
N7 0.202(17) 0.194(18) 0.167(16) -0.103(14) -0.036(14) -0.004(15)
C74 0.082(13) 0.029(7) 0.026(6) 0.001(5) 0.022(10) 0.009(10)
C71 0.055(11) 0.024(6) 0.024(6) -0.003(5) 0.009(8) 0.004(8)
C73 0.068(13) 0.024(7) 0.025(9) 0.008(6) 0.013(9) 0.001(8)
C72 0.060(13) 0.038(9) 0.032(8) -0.011(7) 0.001(10) -0.006(10)
C94 0.089(10) 0.032(5) 0.038(7) -0.004(4) 0.030(8) 0.010(8)
C93 0.073(10) 0.033(7) 0.038(10) -0.011(7) 0.010(7) 0.007(6)
C92 0.055(9) 0.022(5) 0.033(5) -0.005(4) 0.009(7) -0.003(7)
C91 0.062(12) 0.042(7) 0.044(7) -0.014(5) 0.005(9) 0.002(9)
C58 0.037(7) 0.062(7) 0.047(7) -0.029(6) -0.002(5) -0.031(6)
C59 0.093(13) 0.156(19) 0.066(8) 0.016(10) -0.007(8) -0.088(13)
C60 0.041(7) 0.123(17) 0.116(14) -0.008(12) -0.003(8) -0.007(9)
C95 0.050(7) 0.100(13) 0.074(10) -0.014(9) 0.013(6) -0.023(9)
C96 0.117(17) 0.090(14) 0.17(2) 0.027(13) -0.050(14) -0.049(12)
C97 0.064(11) 0.17(2) 0.112(19) -0.046(16) 0.006(11) -0.080(14)

loop_
_atom_type_symbol
_atom_type_description
_atom_type_scat_dispersion_real
_atom_type_scat_dispersion_imag
_atom_type_scat_source
C C 0.0181 0.0091 'International Tables Vol C Tables 4.2.6.8 and 6.1.1.4'
H H 0.0000 0.0000 'International Tables Vol C Tables 4.2.6.8 and 6.1.1.4'
N N 0.0311 0.0180 'International Tables Vol C Tables 4.2.6.8 and 6.1.1.4'
Cl Cl 0.3639 0.7018 'International Tables Vol C Tables 4.2.6.8 and 6.1.1.4'
Ni Ni -3.0029 0.5091 'International Tables Vol C Tables 4.2.6.8 and 6.1.1.4'

loop_
_geom_angle_atom_site_label_1
_geom_angle_atom_site_label_2
_geom_angle_atom_site_label_3
_geom_angle
N1 C1 C20 124.0(3)
N1 C1 C2 111.4(3)
C20 C1 C2 124.2(3)
C3 C2 C1 107.0(3)
C3 C2 H1 126.5
C1 C2 H1 126.5
C2 C3 C4 105.7(3)
C2 C3 C21 133.8(3)
C4 C3 C21 119.5(3)
N1 C4 C5 126.4(3)
N1 C4 C3 112.6(3)
C5 C4 C3 120.9(3)
C6 C5 C4 120.7(3)
C6 C5 N5 119.7(3)
C4 C5 N5 119.6(3)
N2 C6 C5 126.9(3)
N2 C6 C7 112.3(3)
C5 C6 C7 120.7(3)
C8 C7 C6 106.0(3)
C8 C7 C27 134.4(3)
C6 C7 C27 119.4(3)
C7 C8 C9 106.9(3)
C7 C8 H2 126.6
C9 C8 H2 126.6
C10 C9 N2 124.3(3)
C10 C9 C8 124.2(3)
N2 C9 C8 111.4(3)
C11 C10 C9 122.7(3)
C11 C10 C33 118.3(3)
C9 C10 C33 118.9(3)
C10 C11 N3 126.0(3)
C10 C11 C12 123.8(3)
N3 C11 C12 110.1(3)
C13 C12 C11 107.6(4)
C13 C12 H3 126.2
C11 C12 H3 126.2
C12 C13 C14 107.3(4)
C12 C13 H4 126.3
C14 C13 H4 126.3
N3 C14 C15 125.7(3)
N3 C14 C13 110.4(3)
C15 C14 C13 123.4(4)
C14 C15 C16 121.0(3)
C14 C15 C47 118.8(3)
C16 C15 C47 120.2(3)
N4 C16 C15 126.0(3)
N4 C16 C17 110.6(3)
C15 C16 C17 123.2(4)
C89 C17 C16 106.8(3)
C89 C17 H5 126.6
C16 C17 H5 126.6
C17 C89 C19 107.4(3)
C17 C89 H6 126.3
C19 C89 H6 126.3
C20 C19 N4 126.3(3)
C20 C19 C89 123.3(3)
N4 C19 C89 110.3(3)
C19 C20 C1 122.7(3)
C19 C20 C61 117.7(3)
C1 C20 C61 119.6(3)
C26 C21 C22 118.8(3)
C26 C21 C3 122.3(3)
C22 C21 C3 118.3(3)
C21 C22 C23 118.5(3)
C21 C22 N5 119.5(3)
C23 C22 N5 121.8(3)
C24 C23 C22 120.5(3)
C24 C23 H7 119.7
C22 C23 H7 119.7
C23 C24 C25 120.5(4)
C23 C24 H8 119.7
C25 C24 H8 119.7
C26 C25 C24 119.0(4)
C26 C25 H9 120.5
C24 C25 H9 120.5
C25 C26 C21 121.8(4)
C25 C26 H10 119.1
C21 C26 H10 119.1
C28 C27 C32 119.6(3)
C28 C27 C7 118.7(3)
C32 C27 C7 121.5(3)
C27 C28 C29 118.2(3)
C27 C28 N5 119.7(3)
C29 C28 N5 121.9(3)
C30 C29 C28 120.7(3)
C30 C29 H11 119.6
C28 C29 H11 119.6
C29 C30 C31 120.9(4)
C29 C30 H12 119.6
C31 C30 H12 119.6
C32 C31 C30 119.3(3)
C32 C31 H13 120.4
C30 C31 H13 120.4
C31 C32 C27 120.8(3)
C31 C32 H14 119.6
C27 C32 H14 119.6
C34 C33 C38 119.3(4)
C34 C33 C10 122.1(3)
C38 C33 C10 118.6(3)
C33 C34 C35 120.8(4)
C33 C34 H15 119.6
C35 C34 H15 119.6
C36 C35 C34 118.2(4)
C36 C35 C39 121.7(4)
C34 C35 C39 120.1(4)
C35 C36 C37 122.1(4)
C35 C36 H16 118.9
C37 C36 H16 118.9
C38 C37 C36 117.4(4)
C38 C37 C43 120.6(4)
C36 C37 C43 121.9(4)
C37 C38 C33 122.1(4)
C37 C38 H17 118.9
C33 C38 H17 118.9
C40 C39 C41 111.1(5)
C40 C39 C35 109.9(4)
C41 C39 C35 112.2(4)
C40 C39 C42 111.6(5)
C41 C39 C42 105.7(5)
C35 C39 C42 106.2(4)
C39 C40 H18 109.5
C39 C40 H19 109.5
H18 C40 H19 109.5
C39 C40 H20 109.5
H18 C40 H20 109.5
H19 C40 H20 109.5
C39 C41 H21 109.5
C39 C41 H22 109.5
H21 C41 H22 109.5
C39 C41 H23 109.5
H21 C41 H23 109.5
H22 C41 H23 109.5
C39 C42 H24 109.5
C39 C42 H25 109.5
H24 C42 H25 109.5
C39 C42 H26 109.5
H24 C42 H26 109.5
H25 C42 H26 109.5
C44 C43 C37 113.1(5)
C44 C43 C45 108.7(4)
C37 C43 C45 109.0(4)
C44 C43 C46 107.4(5)
C37 C43 C46 109.0(4)
C45 C43 C46 109.5(5)
C43 C44 H27 109.5
C43 C44 H28 109.5
H27 C44 H28 109.5
C43 C44 H29 109.5
H27 C44 H29 109.5
H28 C44 H29 109.5
C43 C45 H30 109.5
C43 C45 H31 109.5
H30 C45 H31 109.5
C43 C45 H32 109.5
H30 C45 H32 109.5
H31 C45 H32 109.5
C43 C46 H33 109.5
C43 C46 H34 109.5
H33 C46 H34 109.5
C43 C46 H35 109.5
H33 C46 H35 109.5
H34 C46 H35 109.5
C52 C47 C48 118.2(4)
C52 C47 C15 122.5(3)
C48 C47 C15 119.3(3)
C49 C48 C47 122.4(4)
C49 C48 H36 118.8
C47 C48 H36 118.8
C48 C49 C50 117.8(4)
C48 C49 C53 122.0(4)
C50 C49 C53 120.1(4)
C49 C50 C51 122.4(4)
C49 C50 H37 118.8
C51 C50 H37 118.8
C52 C51 C50 117.9(4)
C52 C51 C57 122.3(5)
C50 C51 C57 119.7(5)
C51 C52 C47 121.2(4)
C51 C52 H38 119.4
C47 C52 H38 119.4
C55 C53 C56 113.1(7)
C82 C53 C49 114.0(12)
C55 C53 C49 109.1(5)
C56 C53 C49 111.3(4)
C55 C53 C54 109.7(6)
C56 C53 C54 104.4(6)
C49 C53 C54 109.2(5)
C82 C53 C80 119.2(19)
C49 C53 C80 114.3(9)
C82 C53 C81 109(2)
C49 C53 C81 103.9(8)
C80 C53 C81 92.8(12)
C97 C57 C95 110.5(19)
C59 C57 C58 117.9(13)
C97 C57 C51 108.8(16)
C95 C57 C51 118.4(10)
C59 C57 C51 111.2(8)
C58 C57 C51 116.8(10)
C97 C57 C96 102(2)
C95 C57 C96 108.7(12)
C51 C57 C96 106.8(8)
C59 C57 C60 102.6(13)
C58 C57 C60 103.0(12)
C51 C57 C60 102.5(9)
C62 C61 C66 119.2(3)
C62 C61 C20 120.6(3)
C66 C61 C20 120.0(3)
C61 C62 C63 121.9(3)
C61 C62 H48 119.0
C63 C62 H48 119.0
C64 C63 C62 117.1(3)
C64 C63 C67 121.7(3)
C62 C63 C67 121.2(3)
C65 C64 C63 122.8(3)
C65 C64 H49 118.6
C63 C64 H49 118.6
C64 C65 C66 117.9(3)
C64 C65 C92 119.0(9)
C66 C65 C92 122.9(9)
C64 C65 C71 119.3(12)
C66 C65 C71 121.5(12)
C61 C66 C65 120.9(3)
C61 C66 H50 119.5
C65 C66 H50 119.5
C68 C67 C70 110.1(7)
C79 C67 C78 110.6(9)
C68 C67 C63 109.3(5)
C70 C67 C63 112.4(4)
C79 C67 C63 114.6(5)
C78 C67 C63 109.0(5)
C68 C67 C69 108.6(7)
C70 C67 C69 107.2(6)
C63 C67 C69 109.1(4)
C79 C67 C77 106.0(7)
C78 C67 C77 106.8(6)
C63 C67 C77 109.6(5)
C4 N1 C1 103.2(3)
C4 N1 Ni1 128.2(2)
C1 N1 Ni1 128.6(2)
C6 N2 C9 103.4(3)
C6 N2 Ni1 128.1(2)
C9 N2 Ni1 128.4(3)
C14 N3 C11 104.4(3)
C14 N3 Ni1 128.0(2)
C11 N3 Ni1 127.6(3)
C16 N4 C19 104.7(3)
C16 N4 Ni1 128.1(2)
C19 N4 Ni1 127.2(3)
C5 N5 C28 119.6(3)
C5 N5 C22 119.4(3)
C28 N5 C22 121.0(3)
N3 Ni1 N4 89.96(13)
N3 Ni1 N2 90.16(13)
N4 Ni1 N2 175.29(12)
N3 Ni1 N1 176.93(12)
N4 Ni1 N1 90.51(13)
N2 Ni1 N1 89.62(12)
C67 C68 H51 109.5
C67 C68 H52 109.5
H51 C68 H52 109.5
C67 C68 H53 109.5
H51 C68 H53 109.5
H52 C68 H53 109.5
C67 C69 H54 109.5
C67 C69 H55 109.5
H54 C69 H55 109.5
C67 C69 H56 109.5
H54 C69 H56 109.5
H55 C69 H56 109.5
C67 C70 H57 109.5
C67 C70 H58 109.5
H57 C70 H58 109.5
C67 C70 H59 109.5
H57 C70 H59 109.5
H58 C70 H59 109.5
C67 C77 H60 109.5
C67 C77 H61 109.5
H60 C77 H61 109.5
C67 C77 H62 109.5
H60 C77 H62 109.5
H61 C77 H62 109.5
C67 C78 H63 109.5
C67 C78 H64 109.5
H63 C78 H64 109.5
C67 C78 H65 109.5
H63 C78 H65 109.5
H64 C78 H65 109.5
C67 C79 H66 109.5
C67 C79 H67 109.5
H66 C79 H67 109.5
C67 C79 H68 109.5
H66 C79 H68 109.5
H67 C79 H68 109.5
C53 C54 H69 109.5
C53 C54 H70 109.5
H69 C54 H70 109.5
C53 C54 H71 109.5
H69 C54 H71 109.5
H70 C54 H71 109.5
C53 C55 H72 109.5
C53 C55 H73 109.5
H72 C55 H73 109.5
C53 C55 H74 109.5
H72 C55 H74 109.5
H73 C55 H74 109.5
C53 C56 H75 109.5
C53 C56 H76 109.5
H75 C56 H76 109.5
C53 C56 H77 109.5
H75 C56 H77 109.5
H76 C56 H77 109.5
C53 C80 H78 109.5
C53 C80 H79 109.5
H78 C80 H79 109.5
C53 C80 H80 109.5
H78 C80 H80 109.5
H79 C80 H80 109.5
C53 C81 H81 109.5
C53 C81 H82 109.5
H81 C81 H82 109.5
C53 C81 H83 109.5
H81 C81 H83 109.5
H82 C81 H83 109.5
C53 C82 H84 109.5
C53 C82 H85 109.5
H84 C82 H85 109.5
C53 C82 H86 109.5
H84 C82 H86 109.5
H85 C82 H86 109.5
Cl4 C86 Cl6 116.3(10)
Cl4 C86 Cl5 131.5(9)
Cl6 C86 Cl5 101.0(8)
Cl2 C85 Cl3 114.3(14)
Cl2 C85 Cl1 109.6(9)
Cl3 C85 Cl1 101.8(10)
N6 C84 C83 141.5(14)
N7 C87 C88 121(2)
C71 C74 H87 109.5
C71 C74 H88 109.5
H87 C74 H88 109.5
C71 C74 H89 109.5
H87 C74 H89 109.5
H88 C74 H89 109.5
C72 C71 C73 111(2)
C72 C71 C74 108(2)
C73 C71 C74 107(2)
C72 C71 C65 115(3)
C73 C71 C65 104(2)
C74 C71 C65 111(2)
C71 C73 H90 109.5
C71 C73 H91 109.5
H90 C73 H91 109.5
C71 C73 H92 109.5
H90 C73 H92 109.5
H91 C73 H92 109.5
C71 C72 H93 109.5
C71 C72 H94 109.5
H93 C72 H94 109.5
C71 C72 H95 109.5
H93 C72 H95 109.5
H94 C72 H95 109.5
C92 C94 H96 109.5
C92 C94 H97 109.5
H96 C94 H97 109.5
C92 C94 H98 109.5
H96 C94 H98 109.5
H97 C94 H98 109.5
C92 C93 H99 109.5
C92 C93 H100 109.5
H99 C93 H100 109.5
C92 C93 H101 109.5
H99 C93 H101 109.5
H100 C93 H101 109.5
C65 C92 C94 112.9(17)
C65 C92 C91 105(2)
C94 C92 C91 109.3(16)
C65 C92 C93 111.8(17)
C94 C92 C93 109.0(14)
C91 C92 C93 108.5(16)
C92 C91 H102 109.5
C92 C91 H103 109.5
H102 C91 H103 109.5
C92 C91 H104 109.5
H102 C91 H104 109.5
H103 C91 H104 109.5
C57 C58 H105 109.5
C57 C58 H106 109.5
H105 C58 H106 109.5
C57 C58 H107 109.5
H105 C58 H107 109.5
H106 C58 H107 109.5
C57 C59 H108 109.5
C57 C59 H109 109.5
H108 C59 H109 109.5
C57 C59 H110 109.5
H108 C59 H110 109.5
H109 C59 H110 109.5
C57 C60 H111 109.5
C57 C60 H112 109.5
H111 C60 H112 109.5
C57 C60 H113 109.5
H111 C60 H113 109.5
H112 C60 H113 109.5
C57 C95 H114 109.5
C57 C95 H115 109.5
H114 C95 H115 109.5
C57 C95 H116 109.5
H114 C95 H116 109.5
H115 C95 H116 109.5
C57 C96 H117 109.5
C57 C96 H118 109.5
H117 C96 H118 109.5
C57 C96 H119 109.5
H117 C96 H119 109.5
H118 C96 H119 109.5
C57 C97 H120 109.5
C57 C97 H121 109.5
H120 C97 H121 109.5
C57 C97 H122 109.5
H120 C97 H122 109.5
H121 C97 H122 109.5

loop_
_geom_bond_atom_site_label_1
_geom_bond_atom_site_label_2
_geom_bond_distance
C1 N1 1.396(4)
C1 C20 1.403(5)
C1 C2 1.411(5)
C2 C3 1.377(5)
C2 H1 0.9500
C3 C4 1.416(5)
C3 C21 1.440(5)
C4 N1 1.378(5)
C4 C5 1.390(5)
C5 C6 1.383(5)
C5 N5 1.407(5)
C6 N2 1.374(5)
C6 C7 1.423(5)
C7 C8 1.367(5)
C7 C27 1.434(5)
C8 C9 1.417(5)
C8 H2 0.9500
C9 C10 1.392(5)
C9 N2 1.393(4)
C10 C11 1.375(5)
C10 C33 1.498(5)
C11 N3 1.392(5)
C11 C12 1.432(6)
C12 C13 1.331(6)
C12 H3 0.9500
C13 C14 1.437(5)
C13 H4 0.9500
C14 N3 1.383(5)
C14 C15 1.390(5)
C15 C16 1.396(5)
C15 C47 1.483(5)
C16 N4 1.373(5)
C16 C17 1.445(5)
C17 C89 1.343(6)
C17 H5 0.9500
C89 C19 1.430(5)
C89 H6 0.9500
C19 C20 1.378(6)
C19 N4 1.394(5)
C20 C61 1.495(5)
C21 C26 1.401(5)
C21 C22 1.410(5)
C22 C23 1.410(5)
C22 N5 1.429(5)
C23 C24 1.378(5)
C23 H7 0.9500
C24 C25 1.398(6)
C24 H8 0.9500
C25 C26 1.370(6)
C25 H9 0.9500
C26 H10 0.9500
C27 C28 1.405(5)
C27 C32 1.410(5)
C28 C29 1.407(5)
C28 N5 1.428(4)
C29 C30 1.379(5)
C29 H11 0.9500
C30 C31 1.388(6)
C30 H12 0.9500
C31 C32 1.381(6)
C31 H13 0.9500
C32 H14 0.9500
C33 C34 1.388(6)
C33 C38 1.391(6)
C34 C35 1.397(5)
C34 H15 0.9500
C35 C36 1.396(6)
C35 C39 1.525(6)
C36 C37 1.405(6)
C36 H16 0.9500
C37 C38 1.381(6)
C37 C43 1.526(6)
C38 H17 0.9500
C39 C40 1.460(8)
C39 C41 1.509(7)
C39 C42 1.555(8)
C40 H18 0.9800
C40 H19 0.9800
C40 H20 0.9800
C41 H21 0.9800
C41 H22 0.9800
C41 H23 0.9800
C42 H24 0.9800
C42 H25 0.9800
C42 H26 0.9800
C43 C44 1.520(7)
C43 C45 1.533(7)
C43 C46 1.540(9)
C44 H27 0.9800
C44 H28 0.9800
C44 H29 0.9800
C45 H30 0.9800
C45 H31 0.9800
C45 H32 0.9800
C46 H33 0.9800
C46 H34 0.9800
C46 H35 0.9800
C47 C52 1.399(6)
C47 C48 1.399(6)
C48 C49 1.373(6)
C48 H36 0.9500
C49 C50 1.393(7)
C49 C53 1.547(6)
C50 C51 1.398(7)
C50 H37 0.9500
C51 C52 1.393(7)
C51 C57 1.540(7)
C52 H38 0.9500
C53 C82 1.27(2)
C53 C55 1.448(9)
C53 C56 1.531(10)
C53 C54 1.576(9)
C53 C80 1.64(2)
C53 C81 1.84(2)
C57 C97 1.29(4)
C57 C95 1.386(19)
C57 C59 1.456(18)
C57 C58 1.53(2)
C57 C96 1.74(2)
C57 C60 1.76(2)
C61 C62 1.377(5)
C61 C66 1.394(5)
C62 C63 1.402(5)
C62 H48 0.9500
C63 C64 1.393(5)
C63 C67 1.538(5)
C64 C65 1.390(5)
C64 H49 0.9500
C65 C66 1.398(5)
C65 C92 1.54(3)
C65 C71 1.55(4)
C66 H50 0.9500
C67 C68 1.499(10)
C67 C70 1.509(9)
C67 C79 1.520(12)
C67 C78 1.531(12)
C67 C69 1.541(10)
C67 C77 1.580(11)
N1 Ni1 1.949(3)
N2 Ni1 1.949(3)
N3 Ni1 1.940(3)
N4 Ni1 1.943(3)
C68 H51 0.9800
C68 H52 0.9800
C68 H53 0.9800
C69 H54 0.9800
C69 H55 0.9800
C69 H56 0.9800
C70 H57 0.9800
C70 H58 0.9800
C70 H59 0.9800
C77 H60 0.9800
C77 H61 0.9800
C77 H62 0.9800
C78 H63 0.9800
C78 H64 0.9800
C78 H65 0.9800
C79 H66 0.9800
C79 H67 0.9800
C79 H68 0.9800
C54 H69 0.9800
C54 H70 0.9800
C54 H71 0.9800
C55 H72 0.9800
C55 H73 0.9800
C55 H74 0.9800
C56 H75 0.9800
C56 H76 0.9800
C56 H77 0.9800
C80 H78 0.9800
C80 H79 0.9800
C80 H80 0.9800
C81 H81 0.9800
C81 H82 0.9800
C81 H83 0.9800
C82 H84 0.9800
C82 H85 0.9800
C82 H86 0.9800
Cl1 C85 2.16(2)
Cl2 C85 1.27(2)
Cl4 C86 1.446(12)
Cl5 C86 1.730(14)
Cl3 C85 1.739(17)
C86 Cl6 1.726(15)
C83 C84 1.22(3)
C84 N6 1.168(17)
C87 N7 1.07(3)
C87 C88 1.41(4)
C74 C71 1.55(3)
C74 H87 0.9800
C74 H88 0.9800
C74 H89 0.9800
C71 C72 1.50(3)
C71 C73 1.55(3)
C73 H90 0.9800
C73 H91 0.9800
C73 H92 0.9800
C72 H93 0.9800
C72 H94 0.9800
C72 H95 0.9800
C94 C92 1.535(18)
C94 H96 0.9800
C94 H97 0.9800
C94 H98 0.9800
C93 C92 1.541(18)
C93 H99 0.9800
C93 H100 0.9800
C93 H101 0.9800
C92 C91 1.535(18)
C91 H102 0.9800
C91 H103 0.9800
C91 H104 0.9800
C58 H105 0.9800
C58 H106 0.9800
C58 H107 0.9800
C59 H108 0.9800
C59 H109 0.9800
C59 H110 0.9800
C60 H111 0.9800
C60 H112 0.9800
C60 H113 0.9800
C95 H114 0.9800
C95 H115 0.9800
C95 H116 0.9800
C96 H117 0.9800
C96 H118 0.9800
C96 H119 0.9800
C97 H120 0.9800
C97 H121 0.9800
C97 H122 0.9800

loop_
_geom_hbond_atom_site_label_D
_geom_hbond_atom_site_label_H
_geom_hbond_atom_site_label_A
_geom_hbond_distance_DH
_geom_hbond_distance_HA
_geom_hbond_distance_DA
_geom_hbond_angle_DHA
_geom_hbond_site_symmetry_A
C13 H4 Cl4 0.95 2.80 3.437(6) 125.5 3_545

loop_
_geom_torsion_atom_site_label_1
_geom_torsion_atom_site_label_2
_geom_torsion_atom_site_label_3
_geom_torsion_atom_site_label_4
_geom_torsion
N1 C1 C2 C3 2.7(4)
C20 C1 C2 C3 -171.2(3)
C1 C2 C3 C4 -2.4(4)
C1 C2 C3 C21 165.7(4)
C2 C3 C4 N1 1.5(4)
C21 C3 C4 N1 -168.7(3)
C2 C3 C4 C5 179.2(3)
C21 C3 C4 C5 9.1(5)
N1 C4 C5 C6 -2.0(5)
C3 C4 C5 C6 -179.4(3)
N1 C4 C5 N5 175.0(3)
C3 C4 C5 N5 -2.4(5)
C4 C5 C6 N2 1.6(5)
N5 C5 C6 N2 -175.4(3)
C4 C5 C6 C7 177.7(3)
N5 C5 C6 C7 0.7(5)
N2 C6 C7 C8 1.7(4)
C5 C6 C7 C8 -174.9(3)
N2 C6 C7 C27 -174.7(3)
C5 C6 C7 C27 8.7(5)
C6 C7 C8 C9 -1.4(4)
C27 C7 C8 C9 174.2(4)
C7 C8 C9 C10 -177.9(3)
C7 C8 C9 N2 0.8(4)
N2 C9 C10 C11 -4.3(5)
C8 C9 C10 C11 174.2(3)
N2 C9 C10 C33 172.7(3)
C8 C9 C10 C33 -8.8(5)
C9 C10 C11 N3 8.4(6)
C33 C10 C11 N3 -168.6(3)
C9 C10 C11 C12 -172.1(3)
C33 C10 C11 C12 11.0(5)
C10 C11 C12 C13 -179.0(4)
N3 C11 C12 C13 0.6(4)
C11 C12 C13 C14 1.2(4)
C12 C13 C14 N3 -2.7(4)
C12 C13 C14 C15 169.2(3)
N3 C14 C15 C16 -1.2(5)
C13 C14 C15 C16 -171.8(3)
N3 C14 C15 C47 -179.1(3)
C13 C14 C15 C47 10.3(5)
C14 C15 C16 N4 -9.1(5)
C47 C15 C16 N4 168.7(3)
C14 C15 C16 C17 176.1(3)
C47 C15 C16 C17 -6.1(5)
N4 C16 C17 C89 -0.9(4)
C15 C16 C17 C89 174.6(3)
C16 C17 C89 C19 -1.6(4)
C17 C89 C19 C20 -172.7(3)
C17 C89 C19 N4 3.6(4)
N4 C19 C20 C1 5.7(6)
C89 C19 C20 C1 -178.7(3)
N4 C19 C20 C61 -176.3(3)
C89 C19 C20 C61 -0.6(5)
N1 C1 C20 C19 2.3(5)
C2 C1 C20 C19 175.5(3)
N1 C1 C20 C61 -175.7(3)
C2 C1 C20 C61 -2.6(5)
C2 C3 C21 C26 3.4(6)
C4 C3 C21 C26 170.2(3)
C2 C3 C21 C22 -168.0(4)
C4 C3 C21 C22 -1.2(5)
C26 C21 C22 C23 -9.5(5)
C3 C21 C22 C23 162.2(3)
C26 C21 C22 N5 175.3(3)
C3 C21 C22 N5 -12.9(5)
C21 C22 C23 C24 8.8(5)
N5 C22 C23 C24 -176.1(3)
C22 C23 C24 C25 -1.4(6)
C23 C24 C25 C26 -5.3(6)
C24 C25 C26 C21 4.5(6)
C22 C21 C26 C25 2.9(6)
C3 C21 C26 C25 -168.4(4)
C8 C7 C27 C28 179.4(4)
C6 C7 C27 C28 -5.4(5)
C8 C7 C27 C32 -4.6(6)
C6 C7 C27 C32 170.6(3)
C32 C27 C28 C29 -6.8(5)
C7 C27 C28 C29 169.3(3)
C32 C27 C28 N5 177.0(3)
C7 C27 C28 N5 -6.9(5)
C27 C28 C29 C30 7.7(5)
N5 C28 C29 C30 -176.2(3)
C28 C29 C30 C31 -2.9(5)
C29 C30 C31 C32 -3.0(5)
C30 C31 C32 C27 3.9(5)
C28 C27 C32 C31 1.1(5)
C7 C27 C32 C31 -174.9(3)
C11 C10 C33 C34 -114.4(4)
C9 C10 C33 C34 68.5(5)
C11 C10 C33 C38 66.1(5)
C9 C10 C33 C38 -111.0(4)
C38 C33 C34 C35 0.6(6)
C10 C33 C34 C35 -178.9(4)
C33 C34 C35 C36 -0.6(6)
C33 C34 C35 C39 178.8(4)
C34 C35 C36 C37 0.1(6)
C39 C35 C36 C37 -179.4(4)
C35 C36 C37 C38 0.5(6)
C35 C36 C37 C43 -178.3(4)
C36 C37 C38 C33 -0.5(6)
C43 C37 C38 C33 178.3(4)
C34 C33 C38 C37 -0.1(6)
C10 C33 C38 C37 179.5(4)
C36 C35 C39 C40 -120.1(5)
C34 C35 C39 C40 60.4(6)
C36 C35 C39 C41 4.0(7)
C34 C35 C39 C41 -175.4(5)
C36 C35 C39 C42 119.1(5)
C34 C35 C39 C42 -60.4(6)
C38 C37 C43 C44 177.9(5)
C36 C37 C43 C44 -3.4(7)
C38 C37 C43 C45 56.8(6)
C36 C37 C43 C45 -124.5(5)
C38 C37 C43 C46 -62.7(6)
C36 C37 C43 C46 116.0(6)
C14 C15 C47 C52 -121.3(4)
C16 C15 C47 C52 60.9(5)
C14 C15 C47 C48 59.0(5)
C16 C15 C47 C48 -118.9(4)
C52 C47 C48 C49 0.8(6)
C15 C47 C48 C49 -179.4(4)
C47 C48 C49 C50 -2.4(7)
C47 C48 C49 C53 176.2(4)
C48 C49 C50 C51 1.2(8)
C53 C49 C50 C51 -177.4(5)
C49 C50 C51 C52 1.6(9)
C49 C50 C51 C57 -175.8(6)
C50 C51 C52 C47 -3.3(8)
C57 C51 C52 C47 174.0(5)
C48 C47 C52 C51 2.1(7)
C15 C47 C52 C51 -177.6(4)
C48 C49 C53 C82 58(3)
C50 C49 C53 C82 -124(3)
C48 C49 C53 C55 -116.9(7)
C50 C49 C53 C55 61.6(8)
C48 C49 C53 C56 8.5(8)
C50 C49 C53 C56 -172.9(6)
C48 C49 C53 C54 123.2(6)
C50 C49 C53 C54 -58.2(7)
C48 C49 C53 C80 -160.4(10)
C50 C49 C53 C80 18.2(12)
C48 C49 C53 C81 -60.8(9)
C50 C49 C53 C81 117.7(9)
C52 C51 C57 C97 14(2)
C50 C51 C57 C97 -168(2)
C52 C51 C57 C95 141.7(13)
C50 C51 C57 C95 -41.0(14)
C52 C51 C57 C59 -134.3(16)
C50 C51 C57 C59 42.9(17)
C52 C51 C57 C58 4.9(13)
C50 C51 C57 C58 -177.8(10)
C52 C51 C57 C96 -95.3(16)
C50 C51 C57 C96 81.9(17)
C52 C51 C57 C60 116.6(10)
C50 C51 C57 C60 -66.1(11)
C19 C20 C61 C62 62.9(5)
C1 C20 C61 C62 -119.0(4)
C19 C20 C61 C66 -113.3(4)
C1 C20 C61 C66 64.8(5)
C66 C61 C62 C63 2.2(6)
C20 C61 C62 C63 -174.1(4)
C61 C62 C63 C64 -0.8(6)
C61 C62 C63 C67 177.0(4)
C62 C63 C64 C65 -1.4(6)
C67 C63 C64 C65 -179.2(4)
C63 C64 C65 C66 2.2(6)
C63 C64 C65 C92 -173.7(8)
C63 C64 C65 C71 170.1(12)
C62 C61 C66 C65 -1.3(6)
C20 C61 C66 C65 175.0(4)
C64 C65 C66 C61 -0.8(6)
C92 C65 C66 C61 175.0(8)
C71 C65 C66 C61 -168.4(12)
C64 C63 C67 C68 -120.8(7)
C62 C63 C67 C68 61.5(7)
C64 C63 C67 C70 1.8(7)
C62 C63 C67 C70 -176.0(6)
C64 C63 C67 C79 -170.8(8)
C62 C63 C67 C79 11.5(9)
C64 C63 C67 C78 64.7(7)
C62 C63 C67 C78 -113.0(6)
C64 C63 C67 C69 120.5(6)
C62 C63 C67 C69 -57.2(6)
C64 C63 C67 C77 -51.8(6)
C62 C63 C67 C77 130.5(6)
C5 C4 N1 C1 -177.4(3)
C3 C4 N1 C1 0.2(4)
C5 C4 N1 Ni1 1.3(5)
C3 C4 N1 Ni1 178.8(2)
C20 C1 N1 C4 172.2(3)
C2 C1 N1 C4 -1.7(4)
C20 C1 N1 Ni1 -6.5(5)
C2 C1 N1 Ni1 179.6(2)
C5 C6 N2 C9 175.1(3)
C7 C6 N2 C9 -1.2(4)
C5 C6 N2 Ni1 -0.5(5)
C7 C6 N2 Ni1 -176.8(2)
C10 C9 N2 C6 178.9(3)
C8 C9 N2 C6 0.3(4)
C10 C9 N2 Ni1 -5.5(5)
C8 C9 N2 Ni1 175.9(2)
C15 C14 N3 C11 -168.7(3)
C13 C14 N3 C11 3.0(4)
C15 C14 N3 Ni1 11.3(5)
C13 C14 N3 Ni1 -177.1(2)
C10 C11 N3 C14 177.4(3)
C12 C11 N3 C14 -2.2(4)
C10 C11 N3 Ni1 -2.6(5)
C12 C11 N3 Ni1 177.8(2)
C15 C16 N4 C19 -172.3(3)
C17 C16 N4 C19 3.0(4)
C15 C16 N4 Ni1 8.9(5)
C17 C16 N4 Ni1 -175.7(2)
C20 C19 N4 C16 172.1(3)
C89 C19 N4 C16 -4.0(4)
C20 C19 N4 Ni1 -9.1(5)
C89 C19 N4 Ni1 174.8(2)
C6 C5 N5 C28 -13.2(4)
C4 C5 N5 C28 169.8(3)
C6 C5 N5 C22 165.1(3)
C4 C5 N5 C22 -11.9(4)
C27 C28 N5 C5 16.4(4)
C29 C28 N5 C5 -159.7(3)
C27 C28 N5 C22 -161.9(3)
C29 C28 N5 C22 22.0(4)
C21 C22 N5 C5 19.7(4)
C23 C22 N5 C5 -155.2(3)
C21 C22 N5 C28 -161.9(3)
C23 C22 N5 C28 23.1(5)
C64 C65 C71 C72 -55(2)
C66 C65 C71 C72 112(2)
C64 C65 C71 C73 66.9(18)
C66 C65 C71 C73 -125.7(15)
C64 C65 C71 C74 -178.3(11)
C66 C65 C71 C74 -11(2)
C64 C65 C92 C94 172.7(8)
C66 C65 C92 C94 -3.0(14)
C64 C65 C92 C91 -68.2(14)
C66 C65 C92 C91 116.1(13)
C64 C65 C92 C93 49.5(15)
C66 C65 C92 C93 -126.3(13)
